data_7046685
loop_
_publ_author_name
'Hinz, Alexander'
'Goicoechea, Jose M.'

_publ_section_title
;
 The heterocubane [TerSnAs]<sub>4</sub>.
;
_journal_issue 27
_journal_name_full 'Dalton transactions (Cambridge, England : 2003)'
_journal_page_first 8879
_journal_page_last 8883
_journal_paper_doi 10.1039/c8dt01993b
_journal_volume 47
_journal_year 2018
_chemical_formula_moiety 'C96 H100 As4 Sn4, 1.5(C7 H8)'
_chemical_formula_sum 'C106.5 H112 As4 Sn4'
_chemical_formula_weight 2166.39
_chemical_name_systematic
;
 [As4Sn4(Ter)4]*1.5tol
;
_space_group_crystal_system triclinic
_space_group_IT_number 2
_space_group_name_Hall '-P 1'
_space_group_name_H-M_alt 'P -1'
_symmetry_space_group_name_Hall '-P 1'
_symmetry_space_group_name_H-M 'P -1'
_atom_sites_solution_hydrogens geom
_audit_creation_method SHELXL-2013
_audit_update_record
;
2018-04-27 deposited with the CCDC.
2018-06-13 downloaded from the CCDC.
;
_cell_angle_alpha 81.922(2)
_cell_angle_beta 85.928(2)
_cell_angle_gamma 71.265(2)
_cell_formula_units_Z 2
_cell_length_a 14.1569(3)
_cell_length_b 14.5547(3)
_cell_length_c 24.0923(5)
_cell_measurement_reflns_used 24901
_cell_measurement_temperature 150(2)
_cell_measurement_theta_max 75.9498
_cell_measurement_theta_min 3.2288
_cell_volume 4652.75(18)
_computing_cell_refinement
;
CrysAlisPro, Agilent Technologies,
Version 1.171.35.21 (release 20-01-2012 CrysAlis171 .NET)
(compiled Jan 23 2012,18:06:46)
;
_computing_data_collection
;
CrysAlisPro, Agilent Technologies,
Version 1.171.35.21 (release 20-01-2012 CrysAlis171 .NET)
(compiled Jan 23 2012,18:06:46)
;
_computing_data_reduction
;
CrysAlisPro, Agilent Technologies,
Version 1.171.35.21 (release 20-01-2012 CrysAlis171 .NET)
(compiled Jan 23 2012,18:06:46)
;
_computing_molecular_graphics 'WinGX (Farrugia, 2005)'
_computing_publication_material 'XCIF (Sheldrick, 2001)'
_computing_structure_refinement 'SHELXL-2014 (Sheldrick, 2014)'
_computing_structure_solution 'SHELXS-97 (Sheldrick, 1990)'
_diffrn_ambient_temperature 150(2)
_diffrn_detector_area_resol_mean 10.4102
_diffrn_measured_fraction_theta_full 1.000
_diffrn_measured_fraction_theta_max 0.988
_diffrn_measurement_device_type 'SuperNova, Dual, Cu at zero, Atlas'
_diffrn_measurement_method '\w scans'
_diffrn_radiation_monochromator mirror
_diffrn_radiation_source 'SuperNova (Cu) X-ray Source'
_diffrn_radiation_type CuK\a
_diffrn_radiation_wavelength 1.54184
_diffrn_reflns_av_R_equivalents 0.0344
_diffrn_reflns_av_unetI/netI 0.0319
_diffrn_reflns_Laue_measured_fraction_full 1.000
_diffrn_reflns_Laue_measured_fraction_max 0.988
_diffrn_reflns_limit_h_max 17
_diffrn_reflns_limit_h_min -15
_diffrn_reflns_limit_k_max 18
_diffrn_reflns_limit_k_min -17
_diffrn_reflns_limit_l_max 30
_diffrn_reflns_limit_l_min -29
_diffrn_reflns_number 53723
_diffrn_reflns_point_group_measured_fraction_full 1.000
_diffrn_reflns_point_group_measured_fraction_max 0.988
_diffrn_reflns_theta_full 67.684
_diffrn_reflns_theta_max 76.141
_diffrn_reflns_theta_min 3.231
_exptl_absorpt_coefficient_mu 10.368
_exptl_absorpt_correction_T_max 1.00000
_exptl_absorpt_correction_T_min 0.43819
_exptl_absorpt_correction_type multi-scan
_exptl_absorpt_process_details
;
CrysAlisPro, Agilent Technologies,
Version 1.171.35.21 (release 20-01-2012 CrysAlis171 .NET)
(compiled Jan 23 2012,18:06:46)
Empirical absorption correction using spherical harmonics,
 implemented in SCALE3 ABSPACK scaling algorithm.
;
_exptl_crystal_colour orange
_exptl_crystal_density_diffrn 1.546
_exptl_crystal_description block
_exptl_crystal_F_000 2166
_exptl_crystal_size_max 0.180
_exptl_crystal_size_mid 0.130
_exptl_crystal_size_min 0.080
_refine_diff_density_max 1.373
_refine_diff_density_min -0.961
_refine_diff_density_rms 0.105
_refine_ls_extinction_method none
_refine_ls_goodness_of_fit_ref 1.079
_refine_ls_hydrogen_treatment constr
_refine_ls_matrix_type full
_refine_ls_number_parameters 1193
_refine_ls_number_reflns 19219
_refine_ls_number_restraints 444
_refine_ls_restrained_S_all 1.076
_refine_ls_R_factor_all 0.0381
_refine_ls_R_factor_gt 0.0336
_refine_ls_shift/su_max 0.003
_refine_ls_shift/su_mean 0.000
_refine_ls_structure_factor_coef Fsqd
_refine_ls_weighting_details 'w=1/[\s^2^(Fo^2^)+(0.0393P)^2^+8.6826P] where P=(Fo^2^+2Fc^2^)/3'
_refine_ls_weighting_scheme calc
_refine_ls_wR_factor_gt 0.0843
_refine_ls_wR_factor_ref 0.0870
_reflns_Friedel_coverage 0.000
_reflns_number_gt 17451
_reflns_number_total 19219
_reflns_threshold_expression 'I > 2\s(I)'
_cod_data_source_file c8dt01993b2.cif
_cod_data_source_block AH388B
_cod_depositor_comments 'Adding full bibliography for 7046685--7046689.cif.'
_cod_original_formula_sum 'C106.50 H112 As4 Sn4'
_cod_database_code 7046685
_shelx_space_group_comment
;
The symmetry employed for this shelxl refinement is uniquely defined
by the following loop, which should always be used as a source of
symmetry information in preference to the above space-group names.
They are only intended as comments.
;
_shelx_estimated_absorpt_t_min 0.257
_shelx_estimated_absorpt_t_max 0.491
_shelxl_version_number 2013-4

loop_
_space_group_symop_operation_xyz
'x, y, z'
'-x, -y, -z'

loop_
_atom_site_label
_atom_site_type_symbol
_atom_site_fract_x
_atom_site_fract_y
_atom_site_fract_z
_atom_site_U_iso_or_equiv
_atom_site_adp_type
_atom_site_occupancy
_atom_site_site_symmetry_order
_atom_site_calc_flag
_atom_site_refinement_flags_posn
_atom_site_refinement_flags_adp
_atom_site_refinement_flags_occupancy
_atom_site_disorder_assembly
_atom_site_disorder_group
Sn1 Sn 0.10406(2) 0.35662(2) 0.23848(2) 0.01777(5) Uani 1 1 d . . . . .
Sn2 Sn 0.13632(2) 0.12805(2) 0.19876(2) 0.01770(5) Uani 1 1 d . . . . .
Sn3 Sn 0.32850(2) 0.22632(2) 0.18847(2) 0.01744(5) Uani 1 1 d . . . . .
Sn4 Sn 0.23763(2) 0.15197(2) 0.31966(2) 0.01894(5) Uani 1 1 d . . . . .
As1 As 0.04855(3) 0.20875(3) 0.28936(2) 0.01961(8) Uani 1 1 d . . . . .
As2 As 0.15349(3) 0.29168(3) 0.13886(2) 0.01984(8) Uani 1 1 d . . . . .
As3 As 0.28389(3) 0.31437(3) 0.28100(2) 0.02049(8) Uani 1 1 d . . . . .
As4 As 0.32348(3) 0.04981(3) 0.23520(2) 0.02057(8) Uani 1 1 d . . . . .
C1 C 0.0059(3) 0.5056(2) 0.24136(16) 0.0242(7) Uani 1 1 d . . . . .
C2 C -0.0605(3) 0.5309(3) 0.28732(18) 0.0310(8) Uani 1 1 d . . . . .
C3 C -0.1339(4) 0.6227(3) 0.2833(2) 0.0506(13) Uani 1 1 d . . . . .
H3 H -0.1791 0.6402 0.3140 0.061 Uiso 1 1 calc R U . . .
C4 C -0.1411(4) 0.6879(4) 0.2352(3) 0.0592(16) Uani 1 1 d . . . . .
H4 H -0.1935 0.7484 0.2320 0.071 Uiso 1 1 calc R U . . .
C5 C -0.0724(3) 0.6653(3) 0.1918(2) 0.0411(10) Uani 1 1 d . . . . .
H5 H -0.0768 0.7117 0.1594 0.049 Uiso 1 1 calc R U . . .
C6 C 0.0033(3) 0.5762(3) 0.19453(17) 0.0265(7) Uani 1 1 d . . . . .
C7 C -0.0513(3) 0.4710(3) 0.34361(17) 0.0334(9) Uani 1 1 d . . . . .
C8 C -0.1243(4) 0.4267(3) 0.36407(19) 0.0417(10) Uani 1 1 d . . . . .
C9 C -0.1199(4) 0.3815(3) 0.4190(2) 0.0454(12) Uani 1 1 d . . . . .
H9 H -0.1685 0.3508 0.4325 0.055 Uiso 1 1 calc R U . . .
C10 C -0.0462(4) 0.3798(4) 0.4545(2) 0.0463(12) Uani 1 1 d . . . . .
C11 C 0.0235(4) 0.4252(4) 0.43450(19) 0.0434(11) Uani 1 1 d . . . . .
H11 H 0.0734 0.4254 0.4588 0.052 Uiso 1 1 calc R U . . .
C12 C 0.0228(4) 0.4709(3) 0.37957(18) 0.0372(9) Uani 1 1 d . . . . .
C13 C -0.2056(5) 0.4275(5) 0.3268(2) 0.0578(14) Uani 1 1 d . . . . .
H13A H -0.1765 0.4094 0.2902 0.087 Uiso 1 1 calc R U . . .
H13B H -0.2544 0.4931 0.3219 0.087 Uiso 1 1 calc R U . . .
H13C H -0.2387 0.3804 0.3441 0.087 Uiso 1 1 calc R U . . .
C14 C -0.0426(5) 0.3280(5) 0.5138(2) 0.0633(16) Uani 1 1 d . . . . .
H14A H -0.1107 0.3381 0.5291 0.095 Uiso 1 1 calc R U . . .
H14B H -0.0063 0.3545 0.5372 0.095 Uiso 1 1 calc R U . . .
H14C H -0.0085 0.2578 0.5135 0.095 Uiso 1 1 calc R U . . .
C15 C 0.0970(4) 0.5244(3) 0.3611(2) 0.0410(10) Uani 1 1 d . . . . .
H15A H 0.1457 0.4885 0.3345 0.061 Uiso 1 1 calc R U . . .
H15B H 0.1315 0.5295 0.3938 0.061 Uiso 1 1 calc R U . . .
H15C H 0.0619 0.5901 0.3429 0.061 Uiso 1 1 calc R U . . .
C16 C 0.0830(3) 0.5674(2) 0.14937(16) 0.0251(7) Uani 1 1 d . . . . .
C17 C 0.1712(3) 0.5864(3) 0.16051(16) 0.0255(7) Uani 1 1 d . . . . .
C18 C 0.2374(3) 0.5966(3) 0.11654(17) 0.0285(8) Uani 1 1 d . . . . .
H18 H 0.2959 0.6106 0.1241 0.034 Uiso 1 1 calc R U . . .
C19 C 0.2208(3) 0.5870(3) 0.06186(16) 0.0297(8) Uani 1 1 d . . . . .
C20 C 0.1349(3) 0.5651(3) 0.05201(16) 0.0309(8) Uani 1 1 d . . . . .
H20 H 0.1235 0.5556 0.0152 0.037 Uiso 1 1 calc R U . . .
C21 C 0.0658(3) 0.5567(3) 0.09459(16) 0.0282(8) Uani 1 1 d . . . . .
C22 C 0.1932(3) 0.6012(3) 0.21867(17) 0.0326(8) Uani 1 1 d . . . . .
H22A H 0.2432 0.6353 0.2158 0.049 Uiso 1 1 calc R U . . .
H22B H 0.2189 0.5375 0.2414 0.049 Uiso 1 1 calc R U . . .
H22C H 0.1319 0.6403 0.2364 0.049 Uiso 1 1 calc R U . . .
C23 C 0.2923(4) 0.6022(3) 0.01442(18) 0.0376(9) Uani 1 1 d . . . . .
H23A H 0.2965 0.5572 -0.0130 0.056 Uiso 1 1 calc R U . . .
H23B H 0.3586 0.5894 0.0294 0.056 Uiso 1 1 calc R U . . .
H23C H 0.2683 0.6698 -0.0038 0.056 Uiso 1 1 calc R U . . .
C24 C -0.0274(3) 0.5354(3) 0.08142(19) 0.0377(9) Uani 1 1 d . . . . .
H24A H -0.0291 0.5338 0.0410 0.057 Uiso 1 1 calc R U . . .
H24B H -0.0864 0.5866 0.0932 0.057 Uiso 1 1 calc R U . . .
H24C H -0.0272 0.4719 0.1015 0.057 Uiso 1 1 calc R U . . .
C25 C 0.0559(3) 0.0325(3) 0.17482(14) 0.0210(7) Uani 1 1 d . . . . .
C26 C 0.0967(3) -0.0689(3) 0.17039(14) 0.0232(7) Uani 1 1 d . . . . .
C27 C 0.0314(3) -0.1243(3) 0.17123(17) 0.0308(8) Uani 1 1 d . . . . .
H27 H 0.0584 -0.1929 0.1704 0.037 Uiso 1 1 calc R U . . .
C28 C -0.0706(3) -0.0819(3) 0.17317(19) 0.0337(9) Uani 1 1 d . . . . .
H28 H -0.1131 -0.1212 0.1749 0.040 Uiso 1 1 calc R U . . .
C29 C -0.1109(3) 0.0185(3) 0.17255(18) 0.0311(8) Uani 1 1 d . . . . .
H29 H -0.1811 0.0486 0.1713 0.037 Uiso 1 1 calc R U . . .
C30 C -0.0484(3) 0.0758(3) 0.17377(15) 0.0257(7) Uani 1 1 d . . . . .
C31A C 0.2037(3) -0.1220(3) 0.15713(16) 0.0255(7) Uani 0.572(18) 1 d . . P A 1
C32A C 0.2801(16) -0.1677(18) 0.2034(8) 0.016(2) Uani 0.572(18) 1 d . . P A 1
C33A C 0.3777(18) -0.222(2) 0.1882(10) 0.028(3) Uani 0.572(18) 1 d . . P A 1
H33A H 0.4245 -0.2499 0.2171 0.034 Uiso 0.572(18) 1 calc R U P A 1
C34A C 0.4096(12) -0.2364(13) 0.1339(8) 0.029(3) Uani 0.572(18) 1 d . . P A 1
C35A C 0.338(2) -0.199(3) 0.0924(15) 0.033(6) Uani 0.572(18) 1 d . . P A 1
H35A H 0.3560 -0.2111 0.0548 0.040 Uiso 0.572(18) 1 calc R U P A 1
C36A C 0.2382(17) -0.1413(17) 0.1060(8) 0.024(3) Uani 0.572(18) 1 d . . P A 1
C37A C 0.249(3) -0.158(3) 0.259(2) 0.030(3) Uani 0.572(18) 1 d . . P A 1
H37A H 0.3043 -0.1545 0.2805 0.045 Uiso 0.572(18) 1 calc R U P A 1
H37B H 0.2293 -0.2151 0.2758 0.045 Uiso 0.572(18) 1 calc R U P A 1
H37C H 0.1924 -0.0986 0.2611 0.045 Uiso 0.572(18) 1 calc R U P A 1
C38A C 0.5158(13) -0.2859(12) 0.1204(8) 0.048(4) Uani 0.572(18) 1 d . . P A 1
H38A H 0.5207 -0.3345 0.0950 0.073 Uiso 0.572(18) 1 calc R U P A 1
H38B H 0.5507 -0.3186 0.1549 0.073 Uiso 0.572(18) 1 calc R U P A 1
H38C H 0.5465 -0.2375 0.1021 0.073 Uiso 0.572(18) 1 calc R U P A 1
C39A C 0.157(3) -0.1134(19) 0.0553(15) 0.045(4) Uani 0.572(18) 1 d . . P A 1
H39A H 0.1930 -0.1175 0.0189 0.067 Uiso 0.572(18) 1 calc R U P A 1
H39B H 0.1116 -0.0468 0.0566 0.067 Uiso 0.572(18) 1 calc R U P A 1
H39C H 0.1187 -0.1594 0.0603 0.067 Uiso 0.572(18) 1 calc R U P A 1
C31B C 0.2037(3) -0.1220(3) 0.15713(16) 0.0255(7) Uani 0.428(18) 1 d . . P A 2
C32B C 0.265(2) -0.161(3) 0.1916(12) 0.016(2) Uani 0.428(18) 1 d . . P A 2
C33B C 0.362(3) -0.218(3) 0.1758(13) 0.028(3) Uani 0.428(18) 1 d . . P A 2
H33B H 0.4108 -0.2469 0.2033 0.034 Uiso 0.428(18) 1 calc R U P A 2
C34B C 0.3851(17) -0.2299(19) 0.1200(12) 0.029(3) Uani 0.428(18) 1 d . . P A 2
C35B C 0.314(3) -0.191(4) 0.083(2) 0.033(6) Uani 0.428(18) 1 d . . P A 2
H35B H 0.3309 -0.2009 0.0445 0.040 Uiso 0.428(18) 1 calc R U P A 2
C36B C 0.219(2) -0.137(3) 0.0948(11) 0.024(3) Uani 0.428(18) 1 d . . P A 2
C37B C 0.240(4) -0.164(5) 0.258(3) 0.030(3) Uani 0.428(18) 1 d . . P A 2
H37D H 0.2988 -0.2051 0.2790 0.045 Uiso 0.428(18) 1 calc R U P A 2
H37E H 0.1848 -0.1913 0.2677 0.045 Uiso 0.428(18) 1 calc R U P A 2
H37F H 0.2202 -0.0976 0.2686 0.045 Uiso 0.428(18) 1 calc R U P A 2
C38B C 0.4943(19) -0.2884(18) 0.0999(11) 0.048(4) Uani 0.428(18) 1 d . . P A 2
H38D H 0.4903 -0.3256 0.0697 0.073 Uiso 0.428(18) 1 calc R U P A 2
H38E H 0.5295 -0.3334 0.1314 0.073 Uiso 0.428(18) 1 calc R U P A 2
H38F H 0.5306 -0.2422 0.0860 0.073 Uiso 0.428(18) 1 calc R U P A 2
C39B C 0.148(5) -0.089(3) 0.058(2) 0.045(4) Uani 0.428(18) 1 d . . P A 2
H39D H 0.1765 -0.0937 0.0196 0.067 Uiso 0.428(18) 1 calc R U P A 2
H39E H 0.1221 -0.0201 0.0640 0.067 Uiso 0.428(18) 1 calc R U P A 2
H39F H 0.0937 -0.1177 0.0626 0.067 Uiso 0.428(18) 1 calc R U P A 2
C40 C -0.0985(3) 0.1836(3) 0.17037(15) 0.0243(7) Uani 1 1 d . . . . .
C41 C -0.0894(3) 0.2444(3) 0.12069(16) 0.0247(7) Uani 1 1 d . . . . .
C42 C -0.1417(3) 0.3449(3) 0.11728(16) 0.0285(8) Uani 1 1 d . . . . .
H42 H -0.1337 0.3866 0.0845 0.034 Uiso 1 1 calc R U . . .
C43 C -0.2044(3) 0.3848(3) 0.16022(18) 0.0293(8) Uani 1 1 d . . . . .
C44 C -0.2167(3) 0.3230(3) 0.20782(17) 0.0283(8) Uani 1 1 d . . . . .
H44 H -0.2623 0.3492 0.2368 0.034 Uiso 1 1 calc R U . . .
C45 C -0.1635(3) 0.2238(3) 0.21391(16) 0.0261(7) Uani 1 1 d . . . . .
C46 C -0.0300(3) 0.2041(3) 0.06986(16) 0.0325(8) Uani 1 1 d . . . . .
H46A H -0.0484 0.2532 0.0369 0.049 Uiso 1 1 calc R U . . .
H46B H -0.0446 0.1450 0.0635 0.049 Uiso 1 1 calc R U . . .
H46C H 0.0414 0.1878 0.0763 0.049 Uiso 1 1 calc R U . . .
C47 C -0.2589(3) 0.4940(3) 0.1559(2) 0.0436(11) Uani 1 1 d . . . . .
H47A H -0.2717 0.5203 0.1164 0.065 Uiso 1 1 calc R U . . .
H47B H -0.2177 0.5266 0.1712 0.065 Uiso 1 1 calc R U . . .
H47C H -0.3224 0.5055 0.1771 0.065 Uiso 1 1 calc R U . . .
C48 C -0.1789(3) 0.1609(3) 0.26658(17) 0.0323(8) Uani 1 1 d . . . . .
H48A H -0.2188 0.1207 0.2584 0.048 Uiso 1 1 calc R U . . .
H48B H -0.2140 0.2026 0.2951 0.048 Uiso 1 1 calc R U . . .
H48C H -0.1141 0.1184 0.2806 0.048 Uiso 1 1 calc R U . . .
C49 C 0.4629(2) 0.2196(2) 0.13653(14) 0.0198(6) Uani 1 1 d . . . . .
C50 C 0.4760(3) 0.1755(3) 0.08698(14) 0.0225(7) Uani 1 1 d . . . . .
C51 C 0.5706(3) 0.1474(3) 0.06047(16) 0.0297(8) Uani 1 1 d . . . . .
H51 H 0.5798 0.1158 0.0277 0.036 Uiso 1 1 calc R U . . .
C52 C 0.6510(3) 0.1654(3) 0.08155(17) 0.0342(9) Uani 1 1 d . . . . .
H52 H 0.7157 0.1421 0.0649 0.041 Uiso 1 1 calc R U . . .
C53 C 0.6357(3) 0.2175(3) 0.12691(16) 0.0288(8) Uani 1 1 d . . . . .
H53 H 0.6890 0.2347 0.1396 0.035 Uiso 1 1 calc R U . . .
C54 C 0.5422(3) 0.2449(3) 0.15434(14) 0.0227(7) Uani 1 1 d . . . . .
C55 C 0.3913(3) 0.1635(3) 0.05789(14) 0.0242(7) Uani 1 1 d . . . . .
C56 C 0.3789(3) 0.0713(3) 0.05919(15) 0.0286(8) Uani 1 1 d . . . . .
C57 C 0.3045(3) 0.0623(3) 0.02777(17) 0.0349(9) Uani 1 1 d . . . . .
H57 H 0.2948 0.0002 0.0297 0.042 Uiso 1 1 calc R U . . .
C58 C 0.2441(4) 0.1404(3) -0.00629(17) 0.0362(9) Uani 1 1 d . . . . .
C59 C 0.2576(3) 0.2308(3) -0.00711(16) 0.0341(9) Uani 1 1 d . . . . .
H59 H 0.2163 0.2854 -0.0300 0.041 Uiso 1 1 calc R U . . .
C60 C 0.3297(3) 0.2444(3) 0.02451(15) 0.0277(8) Uani 1 1 d . . . . .
C61 C 0.4473(4) -0.0171(3) 0.0929(2) 0.0404(10) Uani 1 1 d . . . . .
H61A H 0.4968 -0.0560 0.0678 0.061 Uiso 1 1 calc R U . . .
H61B H 0.4081 -0.0569 0.1126 0.061 Uiso 1 1 calc R U . . .
H61C H 0.4814 0.0041 0.1203 0.061 Uiso 1 1 calc R U . . .
C62 C 0.1665(5) 0.1279(5) -0.0421(2) 0.0566(14) Uani 1 1 d . . . . .
H62A H 0.1105 0.1888 -0.0469 0.085 Uiso 1 1 calc R U . . .
H62B H 0.1424 0.0748 -0.0238 0.085 Uiso 1 1 calc R U . . .
H62C H 0.1964 0.1119 -0.0789 0.085 Uiso 1 1 calc R U . . .
C63 C 0.3402(4) 0.3446(3) 0.02224(18) 0.0367(9) Uani 1 1 d . . . . .
H63A H 0.4109 0.3398 0.0180 0.055 Uiso 1 1 calc R U . . .
H63B H 0.3126 0.3720 0.0570 0.055 Uiso 1 1 calc R U . . .
H63C H 0.3039 0.3873 -0.0097 0.055 Uiso 1 1 calc R U . . .
C64 C 0.5269(3) 0.3127(3) 0.19787(15) 0.0236(7) Uani 1 1 d . . . . .
C65 C 0.5040(3) 0.4130(3) 0.17929(17) 0.0293(8) Uani 1 1 d . . . . .
C66 C 0.4877(3) 0.4784(3) 0.2185(2) 0.0379(9) Uani 1 1 d . . . . .
H66 H 0.4700 0.5465 0.2059 0.045 Uiso 1 1 calc R U . . .
C67 C 0.4968(4) 0.4466(4) 0.2752(2) 0.0461(11) Uani 1 1 d . . . . .
C68 C 0.5214(3) 0.3471(4) 0.29281(18) 0.0426(11) Uani 1 1 d . . . . .
H68 H 0.5282 0.3246 0.3317 0.051 Uiso 1 1 calc R U . . .
C69 C 0.5364(3) 0.2790(3) 0.25495(16) 0.0306(8) Uani 1 1 d . . . . .
C70 C 0.4979(4) 0.4498(3) 0.11806(19) 0.0385(9) Uani 1 1 d . . . . .
H70A H 0.5638 0.4251 0.0999 0.058 Uiso 1 1 calc R U . . .
H70B H 0.4760 0.5214 0.1131 0.058 Uiso 1 1 calc R U . . .
H70C H 0.4500 0.4269 0.1011 0.058 Uiso 1 1 calc R U . . .
C71 C 0.4757(6) 0.5189(6) 0.3176(3) 0.075(2) Uani 1 1 d . . . . .
H71A H 0.4223 0.5784 0.3042 0.113 Uiso 1 1 calc R U . . .
H71B H 0.5362 0.5355 0.3224 0.113 Uiso 1 1 calc R U . . .
H71C H 0.4551 0.4896 0.3536 0.113 Uiso 1 1 calc R U . . .
C72 C 0.5580(3) 0.1718(3) 0.27577(17) 0.0372(9) Uani 1 1 d . . . . .
H72A H 0.4950 0.1577 0.2846 0.056 Uiso 1 1 calc R U . . .
H72B H 0.5976 0.1553 0.3096 0.056 Uiso 1 1 calc R U . . .
H72C H 0.5953 0.1328 0.2467 0.056 Uiso 1 1 calc R U . . .
C73 C 0.2420(3) 0.1056(3) 0.41042(14) 0.0273(8) Uani 1 1 d . . . . .
C74 C 0.2963(3) 0.1384(3) 0.44564(16) 0.0299(8) Uani 1 1 d . . . . .
C75 C 0.2720(3) 0.1373(4) 0.50293(17) 0.0376(10) Uani 1 1 d . . . . .
H75 H 0.3074 0.1620 0.5260 0.045 Uiso 1 1 calc R U . . .
C76 C 0.1976(4) 0.1010(4) 0.52650(16) 0.0411(10) Uani 1 1 d . . . . .
H76 H 0.1798 0.1032 0.5652 0.049 Uiso 1 1 calc R U . . .
C77 C 0.1487(3) 0.0612(3) 0.49308(16) 0.0364(9) Uani 1 1 d . . . . .
H77 H 0.0997 0.0332 0.5096 0.044 Uiso 1 1 calc R U . . .
C78 C 0.1705(3) 0.0617(3) 0.43590(15) 0.0280(8) Uani 1 1 d . . . . .
C79 C 0.3903(3) 0.1645(3) 0.42994(15) 0.0334(9) Uani 1 1 d . . . . .
C80 C 0.3932(3) 0.2584(4) 0.43511(17) 0.0379(10) Uani 1 1 d . . . . .
C81 C 0.4859(4) 0.2741(4) 0.43562(19) 0.0442(11) Uani 1 1 d . . . . .
H81 H 0.4879 0.3374 0.4398 0.053 Uiso 1 1 calc R U . . .
C82 C 0.5747(3) 0.1989(4) 0.43014(18) 0.0439(12) Uani 1 1 d . . . . .
C83 C 0.5701(3) 0.1083(4) 0.42265(17) 0.0433(11) Uani 1 1 d . . . . .
H83 H 0.6305 0.0574 0.4172 0.052 Uiso 1 1 calc R U . . .
C84 C 0.4798(3) 0.0887(4) 0.42272(16) 0.0387(10) Uani 1 1 d . . . . .
C85 C 0.2991(4) 0.3419(4) 0.4407(2) 0.0470(11) Uani 1 1 d . . . . .
H85A H 0.3128 0.4039 0.4296 0.070 Uiso 1 1 calc R U . . .
H85B H 0.2744 0.3390 0.4798 0.070 Uiso 1 1 calc R U . . .
H85C H 0.2485 0.3374 0.4164 0.070 Uiso 1 1 calc R U . . .
C86 C 0.6741(4) 0.2171(5) 0.4301(2) 0.0619(17) Uani 1 1 d . . . . .
H86A H 0.6921 0.2400 0.3918 0.093 Uiso 1 1 calc R U . . .
H86B H 0.7255 0.1563 0.4438 0.093 Uiso 1 1 calc R U . . .
H86C H 0.6691 0.2670 0.4546 0.093 Uiso 1 1 calc R U . . .
C87 C 0.4803(4) -0.0133(4) 0.4172(2) 0.0474(11) Uani 1 1 d . . . . .
H87A H 0.4492 -0.0130 0.3821 0.071 Uiso 1 1 calc R U . . .
H87B H 0.4428 -0.0360 0.4490 0.071 Uiso 1 1 calc R U . . .
H87C H 0.5493 -0.0571 0.4171 0.071 Uiso 1 1 calc R U . . .
C88 C 0.1193(3) 0.0078(3) 0.40638(15) 0.0284(8) Uani 1 1 d . . . . .
C89 C 0.0157(3) 0.0437(3) 0.39924(15) 0.0301(8) Uani 1 1 d . . . . .
C90 C -0.0314(3) -0.0131(3) 0.37618(16) 0.0345(9) Uani 1 1 d . . . . .
H90 H -0.1008 0.0129 0.3694 0.041 Uiso 1 1 calc R U . . .
C91 C 0.0204(4) -0.1056(4) 0.36317(17) 0.0400(10) Uani 1 1 d . . . . .
C92 C 0.1218(4) -0.1431(3) 0.37431(19) 0.0419(11) Uani 1 1 d . . . . .
H92 H 0.1573 -0.2084 0.3680 0.050 Uiso 1 1 calc R U . . .
C93 C 0.1724(3) -0.0874(3) 0.39442(17) 0.0357(9) Uani 1 1 d . . . . .
C94 C -0.0467(3) 0.1405(3) 0.41742(17) 0.0324(8) Uani 1 1 d . . . . .
H94A H -0.0059 0.1841 0.4153 0.049 Uiso 1 1 calc R U . . .
H94B H -0.0713 0.1300 0.4561 0.049 Uiso 1 1 calc R U . . .
H94C H -0.1035 0.1703 0.3927 0.049 Uiso 1 1 calc R U . . .
C95 C -0.0309(5) -0.1659(4) 0.3375(2) 0.0550(14) Uani 1 1 d . . . . .
H95A H -0.0997 -0.1261 0.3288 0.083 Uiso 1 1 calc R U . . .
H95B H -0.0313 -0.2232 0.3642 0.083 Uiso 1 1 calc R U . . .
H95C H 0.0052 -0.1874 0.3030 0.083 Uiso 1 1 calc R U . . .
C96 C 0.2837(4) -0.1315(4) 0.4043(2) 0.0506(12) Uani 1 1 d . . . . .
H96A H 0.3206 -0.1033 0.3745 0.076 Uiso 1 1 calc R U . . .
H96B H 0.3036 -0.2025 0.4042 0.076 Uiso 1 1 calc R U . . .
H96C H 0.2984 -0.1172 0.4407 0.076 Uiso 1 1 calc R U . . .
C1S C 0.326(3) 0.436(3) 0.5693(14) 0.37(3) Uani 0.5 1 d D U P B -1
H1S1 H 0.2695 0.4956 0.5696 0.559 Uiso 0.5 1 calc R U P B -1
H1S2 H 0.3443 0.4070 0.6079 0.559 Uiso 0.5 1 calc R U P B -1
H1S3 H 0.3085 0.3889 0.5500 0.559 Uiso 0.5 1 calc R U P B -1
C2S C 0.411(2) 0.459(2) 0.5400(10) 0.164(14) Uani 0.5 1 d DG U P B -1
C3S C 0.509(2) 0.403(2) 0.5522(9) 0.162(13) Uani 0.5 1 d DG U P B -1
H3S H 0.5218 0.3488 0.5809 0.194 Uiso 0.5 1 calc R U P B -1
C4S C 0.587(2) 0.426(3) 0.5223(13) 0.171(14) Uani 0.5 1 d DG U P B -1
H4S H 0.6543 0.3879 0.5306 0.205 Uiso 0.5 1 calc R U P B -1
C5S C 0.568(3) 0.505(3) 0.4803(13) 0.162(13) Uani 0.5 1 d DG U P B -1
H5S H 0.6221 0.5209 0.4599 0.194 Uiso 0.5 1 calc R U P B -1
C6S C 0.471(3) 0.561(2) 0.4681(12) 0.185(16) Uani 0.5 1 d DG U P B -1
H6S H 0.4574 0.6149 0.4394 0.221 Uiso 0.5 1 calc R U P B -1
C7S C 0.392(2) 0.538(2) 0.4980(11) 0.190(16) Uani 0.5 1 d DG U P B -1
H7S H 0.3249 0.5759 0.4897 0.227 Uiso 0.5 1 calc R U P B -1
C1T C 0.601(4) 0.958(2) 0.2383(13) 0.33(3) Uani 0.393(3) 1 d D U P C 2
H1T1 H 0.6534 0.9882 0.2402 0.493 Uiso 0.393(3) 1 calc R U P C 2
H1T2 H 0.5355 1.0079 0.2394 0.493 Uiso 0.393(3) 1 calc R U P C 2
H1T3 H 0.6097 0.9289 0.2032 0.493 Uiso 0.393(3) 1 calc R U P C 2
C2T C 0.6084(12) 0.8837(10) 0.2849(7) 0.101(7) Uani 0.393(3) 1 d DG U P C 2
C3T C 0.5445(10) 0.8292(13) 0.2990(8) 0.109(8) Uani 0.393(3) 1 d DG U P C 2
H3T H 0.4877 0.8405 0.2771 0.131 Uiso 0.393(3) 1 calc R U P C 2
C4T C 0.5631(11) 0.7584(12) 0.3450(9) 0.136(9) Uani 0.393(3) 1 d DG U P C 2
H4T H 0.5191 0.7209 0.3547 0.163 Uiso 0.393(3) 1 calc R U P C 2
C5T C 0.6456(11) 0.7420(11) 0.3767(7) 0.117(8) Uani 0.393(3) 1 d DG U P C 2
H5T H 0.6584 0.6932 0.4084 0.140 Uiso 0.393(3) 1 calc R U P C 2
C6T C 0.7095(9) 0.7965(13) 0.3626(7) 0.110(8) Uani 0.393(3) 1 d DG U P C 2
H6T H 0.7663 0.7852 0.3845 0.132 Uiso 0.393(3) 1 calc R U P C 2
C7T C 0.6909(11) 0.8673(11) 0.3166(7) 0.107(9) Uani 0.393(3) 1 d DG U P C 2
H7T H 0.7349 0.9048 0.3069 0.128 Uiso 0.393(3) 1 calc R U P C 2
C1U C 0.534(3) 0.729(3) 0.288(3) 0.45(4) Uani 0.372(3) 1 d D U P D 3
H1U1 H 0.5387 0.7056 0.3280 0.671 Uiso 0.372(3) 1 calc R U P D 3
H1U2 H 0.5645 0.6744 0.2662 0.671 Uiso 0.372(3) 1 calc R U P D 3
H1U3 H 0.4640 0.7599 0.2782 0.671 Uiso 0.372(3) 1 calc R U P D 3
C2U C 0.5865(12) 0.8005(13) 0.2748(10) 0.144(12) Uani 0.372(3) 1 d DG U P D 3
C3U C 0.5886(12) 0.8540(11) 0.2231(10) 0.115(9) Uani 0.372(3) 1 d DG U P D 3
H3U H 0.5535 0.8457 0.1929 0.139 Uiso 0.372(3) 1 calc R U P D 3
C4U C 0.6414(14) 0.9196(11) 0.2150(11) 0.154(13) Uani 0.372(3) 1 d DG U P D 3
H4U H 0.6429 0.9565 0.1794 0.184 Uiso 0.372(3) 1 calc R U P D 3
C5U C 0.6922(13) 0.9316(13) 0.2587(13) 0.133(10) Uani 0.372(3) 1 d DG U P D 3
H5U H 0.7287 0.9769 0.2532 0.160 Uiso 0.372(3) 1 calc R U P D 3
C6U C 0.6902(15) 0.8781(19) 0.3104(11) 0.164(16) Uani 0.372(3) 1 d DG U P D 3
H6U H 0.7253 0.8865 0.3405 0.197 Uiso 0.372(3) 1 calc R U P D 3
C7U C 0.6373(16) 0.8126(19) 0.3184(8) 0.170(13) Uani 0.372(3) 1 d DG U P D 3
H7U H 0.6359 0.7756 0.3541 0.204 Uiso 0.372(3) 1 calc R U P D 3
C1V C 0.577(4) 0.793(5) 0.3241(17) 0.29(4) Uani 0.235(3) 1 d D U P E 4
H1V1 H 0.5657 0.8502 0.3437 0.442 Uiso 0.235(3) 1 calc R U P E 4
H1V2 H 0.6307 0.7381 0.3420 0.442 Uiso 0.235(3) 1 calc R U P E 4
H1V3 H 0.5156 0.7749 0.3260 0.442 Uiso 0.235(3) 1 calc R U P E 4
C2V C 0.604(2) 0.8154(19) 0.2662(12) 0.106(12) Uani 0.235(3) 1 d DG U P E 4
C3V C 0.6259(19) 0.7536(14) 0.2252(15) 0.109(11) Uani 0.235(3) 1 d DG U P E 4
H3V H 0.6228 0.6889 0.2341 0.130 Uiso 0.235(3) 1 calc R U P E 4
C4V C 0.6519(18) 0.7858(18) 0.1714(13) 0.117(12) Uani 0.235(3) 1 d DG U P E 4
H4V H 0.6667 0.7433 0.1433 0.140 Uiso 0.235(3) 1 calc R U P E 4
C5V C 0.6565(17) 0.8798(19) 0.1586(9) 0.106(11) Uani 0.235(3) 1 d DG U P E 4
H5V H 0.6744 0.9020 0.1216 0.127 Uiso 0.235(3) 1 calc R U P E 4
C6V C 0.6351(17) 0.9417(13) 0.1996(10) 0.055(6) Uani 0.235(3) 1 d DG U P E 4
H6V H 0.6383 1.0063 0.1908 0.065 Uiso 0.235(3) 1 calc R U P E 4
C7V C 0.6091(19) 0.9094(17) 0.2534(9) 0.101(7) Uani 0.235(3) 1 d DG U P E 4
H7V H 0.5944 0.9519 0.2816 0.121 Uiso 0.235(3) 1 calc R U P E 4

loop_
_atom_site_aniso_label
_atom_site_aniso_U_11
_atom_site_aniso_U_22
_atom_site_aniso_U_33
_atom_site_aniso_U_23
_atom_site_aniso_U_13
_atom_site_aniso_U_12
Sn1 0.01950(11) 0.01525(10) 0.01881(10) -0.00216(7) 0.00142(7) -0.00622(8)
Sn2 0.01896(11) 0.01647(10) 0.01942(10) -0.00237(7) -0.00036(7) -0.00798(8)
Sn3 0.01812(10) 0.01898(10) 0.01659(10) -0.00204(7) 0.00251(7) -0.00843(8)
Sn4 0.01956(11) 0.02242(11) 0.01508(10) 0.00090(7) 0.00051(7) -0.00853(8)
As1 0.01845(17) 0.02149(18) 0.01995(17) -0.00146(13) 0.00270(13) -0.00889(14)
As2 0.02335(18) 0.01993(18) 0.01665(16) -0.00027(13) -0.00112(13) -0.00811(14)
As3 0.02191(18) 0.02340(18) 0.01943(17) -0.00471(13) 0.00134(13) -0.01123(15)
As4 0.01951(18) 0.01818(17) 0.02312(17) -0.00092(13) 0.00113(13) -0.00577(14)
C1 0.0243(18) 0.0146(15) 0.0317(18) -0.0047(13) 0.0022(14) -0.0032(13)
C2 0.032(2) 0.0172(17) 0.040(2) -0.0076(15) 0.0106(16) -0.0044(15)
C3 0.050(3) 0.027(2) 0.060(3) -0.005(2) 0.029(2) 0.001(2)
C4 0.045(3) 0.026(2) 0.083(4) 0.007(2) 0.026(3) 0.009(2)
C5 0.039(2) 0.0195(19) 0.055(3) 0.0043(17) 0.008(2) -0.0018(17)
C6 0.0279(19) 0.0140(16) 0.037(2) 0.0007(14) -0.0005(15) -0.0069(14)
C7 0.042(2) 0.0245(19) 0.032(2) -0.0109(15) 0.0137(17) -0.0088(17)
C8 0.058(3) 0.036(2) 0.036(2) -0.0149(18) 0.017(2) -0.021(2)
C9 0.069(3) 0.037(2) 0.036(2) -0.0119(18) 0.021(2) -0.028(2)
C10 0.066(3) 0.038(2) 0.033(2) -0.0086(18) 0.016(2) -0.015(2)
C11 0.052(3) 0.043(3) 0.033(2) -0.0150(19) 0.0075(19) -0.009(2)
C12 0.047(3) 0.029(2) 0.036(2) -0.0168(17) 0.0148(18) -0.0104(18)
C13 0.075(4) 0.070(4) 0.046(3) -0.012(3) 0.009(3) -0.048(3)
C14 0.098(5) 0.061(4) 0.032(3) -0.007(2) 0.016(3) -0.029(3)
C15 0.044(3) 0.040(2) 0.041(2) -0.0126(19) 0.0094(19) -0.015(2)
C16 0.0281(19) 0.0140(15) 0.0314(18) 0.0000(13) 0.0004(14) -0.0058(14)
C17 0.033(2) 0.0163(16) 0.0293(18) -0.0009(13) -0.0025(14) -0.0109(14)
C18 0.0294(19) 0.0230(18) 0.036(2) -0.0015(14) -0.0007(15) -0.0129(15)
C19 0.036(2) 0.0242(18) 0.0288(19) 0.0035(14) 0.0000(15) -0.0122(16)
C20 0.042(2) 0.0291(19) 0.0247(18) 0.0006(14) -0.0030(15) -0.0166(17)
C21 0.031(2) 0.0204(17) 0.0312(19) 0.0058(14) -0.0065(15) -0.0087(15)
C22 0.042(2) 0.031(2) 0.0296(19) -0.0032(15) -0.0015(16) -0.0189(18)
C23 0.044(2) 0.041(2) 0.031(2) 0.0022(17) 0.0038(17) -0.022(2)
C24 0.036(2) 0.038(2) 0.041(2) 0.0027(18) -0.0102(18) -0.0152(19)
C25 0.0237(17) 0.0231(17) 0.0206(15) -0.0042(12) -0.0006(12) -0.0130(14)
C26 0.0304(19) 0.0184(16) 0.0218(16) -0.0018(12) 0.0000(13) -0.0098(14)
C27 0.037(2) 0.0219(18) 0.037(2) -0.0047(15) -0.0041(16) -0.0130(16)
C28 0.035(2) 0.0260(19) 0.047(2) -0.0031(16) -0.0075(17) -0.0189(17)
C29 0.0266(19) 0.0283(19) 0.041(2) -0.0034(16) -0.0086(16) -0.0119(16)
C30 0.0280(19) 0.0225(17) 0.0271(17) -0.0011(13) -0.0043(14) -0.0088(15)
C31A 0.033(2) 0.0181(16) 0.0296(18) -0.0062(13) 0.0087(15) -0.0142(15)
C32A 0.012(7) 0.019(4) 0.017(8) 0.006(5) -0.013(4) -0.006(4)
C33A 0.017(8) 0.024(3) 0.040(10) 0.011(6) -0.011(5) -0.007(5)
C34A 0.018(8) 0.015(3) 0.049(9) 0.000(5) 0.006(5) -0.004(5)
C35A 0.044(14) 0.027(6) 0.035(13) -0.014(8) 0.017(10) -0.020(11)
C36A 0.040(9) 0.030(3) 0.012(8) -0.005(5) -0.007(5) -0.024(5)
C37A 0.035(7) 0.028(5) 0.033(3) 0.002(3) -0.006(4) -0.018(4)
C38A 0.038(8) 0.021(2) 0.082(12) -0.011(7) 0.029(7) -0.008(4)
C39A 0.084(8) 0.038(13) 0.026(4) -0.018(8) 0.009(4) -0.036(12)
C31B 0.033(2) 0.0181(16) 0.0296(18) -0.0062(13) 0.0087(15) -0.0142(15)
C32B 0.012(7) 0.019(4) 0.017(8) 0.006(5) -0.013(4) -0.006(4)
C33B 0.017(8) 0.024(3) 0.040(10) 0.011(6) -0.011(5) -0.007(5)
C34B 0.018(8) 0.015(3) 0.049(9) 0.000(5) 0.006(5) -0.004(5)
C35B 0.044(14) 0.027(6) 0.035(13) -0.014(8) 0.017(10) -0.020(11)
C36B 0.040(9) 0.030(3) 0.012(8) -0.005(5) -0.007(5) -0.024(5)
C37B 0.035(7) 0.028(5) 0.033(3) 0.002(3) -0.006(4) -0.018(4)
C38B 0.038(8) 0.021(2) 0.082(12) -0.011(7) 0.029(7) -0.008(4)
C39B 0.084(8) 0.038(13) 0.026(4) -0.018(8) 0.009(4) -0.036(12)
C40 0.0229(17) 0.0250(18) 0.0273(17) 0.0004(13) -0.0074(13) -0.0109(14)
C41 0.0240(17) 0.0224(17) 0.0293(18) -0.0002(14) -0.0075(14) -0.0094(14)
C42 0.0266(19) 0.0281(19) 0.0319(19) 0.0043(15) -0.0097(15) -0.0118(15)
C43 0.0240(18) 0.0249(19) 0.040(2) -0.0003(15) -0.0074(15) -0.0094(15)
C44 0.0212(17) 0.0300(19) 0.036(2) -0.0074(15) -0.0033(14) -0.0093(15)
C45 0.0235(18) 0.0271(18) 0.0303(18) 0.0000(14) -0.0063(14) -0.0121(15)
C46 0.038(2) 0.038(2) 0.0239(18) -0.0007(15) -0.0068(15) -0.0146(18)
C47 0.034(2) 0.023(2) 0.067(3) 0.0001(19) 0.001(2) -0.0035(17)
C48 0.0261(19) 0.036(2) 0.036(2) 0.0002(16) 0.0014(15) -0.0142(17)
C49 0.0173(15) 0.0210(16) 0.0196(15) 0.0004(12) 0.0061(12) -0.0068(13)
C50 0.0250(18) 0.0209(16) 0.0220(16) -0.0004(12) 0.0045(13) -0.0097(14)
C51 0.034(2) 0.031(2) 0.0237(17) -0.0074(14) 0.0083(14) -0.0096(16)
C52 0.026(2) 0.042(2) 0.0297(19) -0.0033(16) 0.0096(15) -0.0071(17)
C53 0.0196(17) 0.041(2) 0.0268(18) -0.0014(15) 0.0022(13) -0.0118(16)
C54 0.0238(17) 0.0255(17) 0.0182(15) 0.0017(13) 0.0005(12) -0.0089(14)
C55 0.0326(19) 0.0230(17) 0.0172(15) -0.0038(12) 0.0032(13) -0.0093(15)
C56 0.040(2) 0.0252(18) 0.0239(17) -0.0048(14) 0.0034(15) -0.0146(16)
C57 0.048(2) 0.033(2) 0.031(2) -0.0079(16) 0.0013(17) -0.0211(19)
C58 0.047(2) 0.044(2) 0.0244(18) -0.0078(16) -0.0032(17) -0.021(2)
C59 0.040(2) 0.036(2) 0.0246(18) -0.0012(15) -0.0055(16) -0.0090(18)
C60 0.038(2) 0.0238(18) 0.0213(16) -0.0035(13) 0.0024(14) -0.0103(16)
C61 0.055(3) 0.024(2) 0.043(2) 0.0010(17) -0.007(2) -0.0147(19)
C62 0.071(4) 0.069(4) 0.043(3) -0.011(2) -0.017(3) -0.036(3)
C63 0.054(3) 0.025(2) 0.032(2) 0.0013(15) -0.0091(18) -0.0142(19)
C64 0.0148(15) 0.036(2) 0.0251(17) -0.0067(14) 0.0047(12) -0.0155(14)
C65 0.0287(19) 0.034(2) 0.0327(19) -0.0066(16) 0.0018(15) -0.0189(16)
C66 0.039(2) 0.037(2) 0.045(2) -0.0140(18) 0.0050(18) -0.0202(19)
C67 0.043(3) 0.064(3) 0.042(2) -0.025(2) 0.008(2) -0.027(2)
C68 0.039(2) 0.075(3) 0.0243(19) -0.014(2) 0.0045(16) -0.030(2)
C69 0.0245(18) 0.049(2) 0.0235(17) -0.0032(16) -0.0004(14) -0.0199(17)
C70 0.047(3) 0.033(2) 0.037(2) 0.0004(17) 0.0003(18) -0.019(2)
C71 0.093(5) 0.088(5) 0.058(4) -0.043(4) 0.007(3) -0.033(4)
C72 0.034(2) 0.051(3) 0.0266(19) 0.0096(17) -0.0038(16) -0.0183(19)
C73 0.0257(18) 0.035(2) 0.0163(15) 0.0066(14) 0.0018(13) -0.0075(16)
C74 0.0257(19) 0.042(2) 0.0211(17) 0.0000(15) -0.0008(14) -0.0110(17)
C75 0.038(2) 0.057(3) 0.0204(18) -0.0015(17) -0.0019(16) -0.020(2)
C76 0.047(3) 0.061(3) 0.0156(17) 0.0008(17) 0.0049(16) -0.021(2)
C77 0.037(2) 0.050(3) 0.0221(18) 0.0023(17) 0.0079(15) -0.019(2)
C78 0.032(2) 0.032(2) 0.0198(17) 0.0024(14) 0.0005(14) -0.0125(16)
C79 0.030(2) 0.055(3) 0.0147(16) 0.0009(16) -0.0026(14) -0.0146(19)
C80 0.035(2) 0.060(3) 0.0239(18) -0.0001(18) -0.0007(16) -0.024(2)
C81 0.040(2) 0.070(3) 0.031(2) -0.001(2) -0.0018(18) -0.032(2)
C82 0.031(2) 0.076(4) 0.028(2) 0.010(2) -0.0030(16) -0.027(2)
C83 0.028(2) 0.071(3) 0.0241(19) 0.0071(19) -0.0009(15) -0.011(2)
C84 0.031(2) 0.060(3) 0.0202(18) 0.0058(17) -0.0013(15) -0.011(2)
C85 0.040(3) 0.054(3) 0.051(3) -0.010(2) 0.002(2) -0.021(2)
C86 0.038(3) 0.104(5) 0.049(3) 0.011(3) -0.004(2) -0.038(3)
C87 0.033(2) 0.057(3) 0.044(3) -0.002(2) -0.0001(19) -0.003(2)
C88 0.036(2) 0.0312(19) 0.0192(16) 0.0034(14) 0.0059(14) -0.0162(16)
C89 0.035(2) 0.037(2) 0.0211(17) 0.0004(15) 0.0091(14) -0.0196(17)
C90 0.044(2) 0.043(2) 0.0234(18) 0.0014(16) 0.0065(16) -0.027(2)
C91 0.060(3) 0.045(2) 0.0237(19) -0.0042(17) 0.0126(18) -0.031(2)
C92 0.062(3) 0.030(2) 0.033(2) -0.0067(17) 0.018(2) -0.017(2)
C93 0.043(2) 0.034(2) 0.0268(19) 0.0018(16) 0.0069(16) -0.0112(18)
C94 0.030(2) 0.039(2) 0.0314(19) -0.0034(16) 0.0074(15) -0.0166(17)
C95 0.082(4) 0.059(3) 0.042(3) -0.015(2) 0.013(2) -0.045(3)
C96 0.050(3) 0.040(3) 0.053(3) -0.005(2) 0.007(2) -0.004(2)
C1S 0.39(6) 0.44(6) 0.18(4) -0.18(4) 0.01(4) 0.07(5)
C2S 0.20(2) 0.20(3) 0.105(18) -0.113(19) 0.009(17) -0.04(2)
C3S 0.118(17) 0.25(3) 0.100(15) -0.120(18) -0.042(14) 0.017(19)
C4S 0.128(19) 0.22(3) 0.15(2) -0.09(2) -0.059(17) 0.00(2)
C5S 0.13(2) 0.19(3) 0.18(3) -0.11(2) 0.02(2) -0.051(19)
C6S 0.20(3) 0.17(3) 0.17(3) -0.10(2) -0.03(2) -0.01(2)
C7S 0.20(3) 0.20(3) 0.18(3) -0.15(2) -0.01(2) -0.02(2)
C1T 0.31(6) 0.25(6) 0.42(6) -0.14(5) -0.01(6) -0.03(5)
C2T 0.075(10) 0.073(11) 0.105(14) -0.010(11) 0.000(11) 0.045(9)
C3T 0.085(15) 0.097(16) 0.16(2) -0.044(15) -0.047(14) -0.022(13)
C4T 0.076(14) 0.106(16) 0.24(3) -0.096(17) 0.015(16) -0.024(13)
C5T 0.043(9) 0.121(16) 0.19(2) -0.113(15) 0.002(12) 0.003(10)
C6T 0.068(12) 0.15(2) 0.121(16) -0.097(15) 0.007(12) -0.023(13)
C7T 0.064(14) 0.139(19) 0.151(18) -0.122(15) 0.042(13) -0.044(14)
C1U 0.37(7) 0.45(7) 0.43(7) -0.08(7) -0.07(6) 0.02(6)
C2U 0.034(11) 0.17(2) 0.23(3) -0.04(2) -0.024(16) -0.023(14)
C3U 0.063(11) 0.038(9) 0.24(2) 0.034(12) -0.093(14) -0.006(8)
C4U 0.093(18) 0.050(13) 0.30(3) -0.005(19) -0.08(2) 0.015(13)
C5U 0.069(12) 0.055(12) 0.28(3) -0.045(16) -0.076(17) 0.003(10)
C6U 0.09(2) 0.14(3) 0.26(3) -0.12(2) 0.00(3) 0.00(2)
C7U 0.061(15) 0.19(3) 0.25(3) -0.14(2) -0.011(18) 0.017(17)
C1V 0.22(7) 0.29(7) 0.38(8) -0.08(7) -0.02(7) -0.08(6)
C2V 0.071(19) 0.10(2) 0.16(3) 0.00(2) -0.01(2) -0.044(17)
C3V 0.054(16) 0.10(2) 0.17(3) -0.02(2) -0.02(2) -0.018(16)
C4V 0.071(18) 0.11(2) 0.16(3) -0.04(2) -0.043(19) 0.001(18)
C5V 0.074(18) 0.085(19) 0.14(2) -0.040(19) -0.016(18) 0.015(16)
C6V 0.029(11) 0.028(10) 0.093(16) -0.007(11) 0.003(10) 0.008(9)
C7V 0.075(10) 0.073(11) 0.105(14) -0.010(11) 0.000(11) 0.045(9)

loop_
_atom_type_symbol
_atom_type_description
_atom_type_scat_dispersion_real
_atom_type_scat_dispersion_imag
_atom_type_scat_source
C C 0.0181 0.0091 'International Tables Vol C Tables 4.2.6.8 and 6.1.1.4'
H H 0.0000 0.0000 'International Tables Vol C Tables 4.2.6.8 and 6.1.1.4'
As As -0.9300 1.0051 'International Tables Vol C Tables 4.2.6.8 and 6.1.1.4'
Sn Sn 0.0259 5.4591 'International Tables Vol C Tables 4.2.6.8 and 6.1.1.4'

loop_
_geom_angle_atom_site_label_1
_geom_angle_atom_site_label_2
_geom_angle_atom_site_label_3
_geom_angle
C1 Sn1 As1 119.77(10)
C1 Sn1 As3 115.94(10)
As1 Sn1 As3 100.474(13)
C1 Sn1 As2 118.62(10)
As1 Sn1 As2 97.718(13)
As3 Sn1 As2 100.693(13)
C25 Sn2 As1 109.84(9)
C25 Sn2 As2 126.68(9)
As1 Sn2 As2 96.897(13)
C25 Sn2 As4 119.96(9)
As1 Sn2 As4 99.108(13)
As2 Sn2 As4 99.038(13)
C49 Sn3 As2 118.22(9)
C49 Sn3 As3 123.50(9)
As2 Sn3 As3 100.990(13)
C49 Sn3 As4 112.80(9)
As2 Sn3 As4 99.719(13)
As3 Sn3 As4 97.336(13)
C73 Sn4 As1 108.16(10)
C73 Sn4 As4 129.62(11)
As1 Sn4 As4 99.344(13)
C73 Sn4 As3 118.16(11)
As1 Sn4 As3 99.585(13)
As4 Sn4 As3 96.967(13)
Sn1 As1 Sn4 79.794(12)
Sn1 As1 Sn2 81.822(12)
Sn4 As1 Sn2 80.680(12)
Sn3 As2 Sn1 78.588(12)
Sn3 As2 Sn2 80.226(12)
Sn1 As2 Sn2 80.985(12)
Sn3 As3 Sn1 78.544(12)
Sn3 As3 Sn4 81.554(12)
Sn1 As3 Sn4 78.984(12)
Sn3 As4 Sn4 81.325(12)
Sn3 As4 Sn2 79.772(12)
Sn4 As4 Sn2 79.961(12)
C6 C1 C2 119.4(3)
C6 C1 Sn1 119.2(3)
C2 C1 Sn1 121.2(3)
C3 C2 C1 119.2(4)
C3 C2 C7 116.1(4)
C1 C2 C7 124.3(3)
C4 C3 C2 120.6(4)
C4 C3 H3 119.7
C2 C3 H3 119.7
C5 C4 C3 120.1(4)
C5 C4 H4 120.0
C3 C4 H4 120.0
C4 C5 C6 121.3(4)
C4 C5 H5 119.3
C6 C5 H5 119.3
C5 C6 C1 119.0(4)
C5 C6 C16 115.9(3)
C1 C6 C16 124.8(3)
C12 C7 C8 119.6(4)
C12 C7 C2 119.0(4)
C8 C7 C2 120.8(4)
C9 C8 C7 119.2(5)
C9 C8 C13 120.2(5)
C7 C8 C13 120.6(4)
C8 C9 C10 121.7(5)
C8 C9 H9 119.2
C10 C9 H9 119.2
C11 C10 C9 118.7(4)
C11 C10 C14 121.2(5)
C9 C10 C14 120.2(5)
C10 C11 C12 121.9(5)
C10 C11 H11 119.1
C12 C11 H11 119.1
C11 C12 C7 119.0(4)
C11 C12 C15 119.5(4)
C7 C12 C15 121.4(4)
C8 C13 H13A 109.5
C8 C13 H13B 109.5
H13A C13 H13B 109.5
C8 C13 H13C 109.5
H13A C13 H13C 109.5
H13B C13 H13C 109.5
C10 C14 H14A 109.5
C10 C14 H14B 109.5
H14A C14 H14B 109.5
C10 C14 H14C 109.5
H14A C14 H14C 109.5
H14B C14 H14C 109.5
C12 C15 H15A 109.5
C12 C15 H15B 109.5
H15A C15 H15B 109.5
C12 C15 H15C 109.5
H15A C15 H15C 109.5
H15B C15 H15C 109.5
C21 C16 C17 119.2(4)
C21 C16 C6 121.6(3)
C17 C16 C6 118.4(3)
C18 C17 C16 119.2(3)
C18 C17 C22 118.8(3)
C16 C17 C22 121.9(4)
C19 C18 C17 122.1(4)
C19 C18 H18 118.9
C17 C18 H18 118.9
C18 C19 C20 117.8(4)
C18 C19 C23 121.0(4)
C20 C19 C23 121.3(4)
C21 C20 C19 121.8(4)
C21 C20 H20 119.1
C19 C20 H20 119.1
C20 C21 C16 119.8(4)
C20 C21 C24 119.7(4)
C16 C21 C24 120.5(4)
C17 C22 H22A 109.5
C17 C22 H22B 109.5
H22A C22 H22B 109.5
C17 C22 H22C 109.5
H22A C22 H22C 109.5
H22B C22 H22C 109.5
C19 C23 H23A 109.5
C19 C23 H23B 109.5
H23A C23 H23B 109.5
C19 C23 H23C 109.5
H23A C23 H23C 109.5
H23B C23 H23C 109.5
C21 C24 H24A 109.5
C21 C24 H24B 109.5
H24A C24 H24B 109.5
C21 C24 H24C 109.5
H24A C24 H24C 109.5
H24B C24 H24C 109.5
C30 C25 C26 118.7(3)
C30 C25 Sn2 114.0(2)
C26 C25 Sn2 126.4(3)
C27 C26 C25 118.7(3)
C27 C26 C31A 114.9(3)
C25 C26 C31A 125.8(3)
C28 C27 C26 121.8(4)
C28 C27 H27 119.1
C26 C27 H27 119.1
C27 C28 C29 119.6(4)
C27 C28 H28 120.2
C29 C28 H28 120.2
C28 C29 C30 120.2(4)
C28 C29 H29 119.9
C30 C29 H29 119.9
C29 C30 C25 120.6(3)
C29 C30 C40 116.2(3)
C25 C30 C40 123.1(3)
C36A C31A C26 123.5(9)
C36A C31A C32A 114.6(13)
C26 C31A C32A 121.7(10)
C37A C32A C33A 122.2(19)
C37A C32A C31A 119(2)
C33A C32A C31A 118.6(16)
C34A C33A C32A 123.8(11)
C34A C33A H33A 118.1
C32A C33A H33A 118.1
C33A C34A C35A 117(2)
C33A C34A C38A 120.9(11)
C35A C34A C38A 122(2)
C34A C35A C36A 121(3)
C34A C35A H35A 119.7
C36A C35A H35A 119.7
C31A C36A C35A 125.1(15)
C31A C36A C39A 118(2)
C35A C36A C39A 116(2)
C32A C37A H37A 109.5
C32A C37A H37B 109.5
H37A C37A H37B 109.5
C32A C37A H37C 109.5
H37A C37A H37C 109.5
H37B C37A H37C 109.5
C34A C38A H38A 109.5
C34A C38A H38B 109.5
H38A C38A H38B 109.5
C34A C38A H38C 109.5
H38A C38A H38C 109.5
H38B C38A H38C 109.5
C36A C39A H39A 109.5
C36A C39A H39B 109.5
H39A C39A H39B 109.5
C36A C39A H39C 109.5
H39A C39A H39C 109.5
H39B C39A H39C 109.5
C33B C32B C37B 116(3)
C34B C33B C32B 119.9(19)
C34B C33B H33B 120.1
C32B C33B H33B 120.1
C35B C34B C33B 119(3)
C35B C34B C38B 120(3)
C33B C34B C38B 122(2)
C34B C35B C36B 125(4)
C34B C35B H35B 117.7
C36B C35B H35B 117.7
C39B C36B C35B 126(4)
C32B C37B H37D 109.5
C32B C37B H37E 109.5
H37D C37B H37E 109.5
C32B C37B H37F 109.5
H37D C37B H37F 109.5
H37E C37B H37F 109.5
C34B C38B H38D 109.5
C34B C38B H38E 109.5
H38D C38B H38E 109.5
C34B C38B H38F 109.5
H38D C38B H38F 109.5
H38E C38B H38F 109.5
C36B C39B H39D 109.5
C36B C39B H39E 109.5
H39D C39B H39E 109.5
C36B C39B H39F 109.5
H39D C39B H39F 109.5
H39E C39B H39F 109.5
C45 C40 C41 119.4(3)
C45 C40 C30 120.5(3)
C41 C40 C30 119.7(3)
C42 C41 C40 118.8(4)
C42 C41 C46 119.0(3)
C40 C41 C46 122.1(3)
C43 C42 C41 121.8(4)
C43 C42 H42 119.1
C41 C42 H42 119.1
C42 C43 C44 118.7(4)
C42 C43 C47 120.8(4)
C44 C43 C47 120.5(4)
C45 C44 C43 121.4(4)
C45 C44 H44 119.3
C43 C44 H44 119.3
C44 C45 C40 119.8(4)
C44 C45 C48 119.0(4)
C40 C45 C48 121.2(4)
C41 C46 H46A 109.5
C41 C46 H46B 109.5
H46A C46 H46B 109.5
C41 C46 H46C 109.5
H46A C46 H46C 109.5
H46B C46 H46C 109.5
C43 C47 H47A 109.5
C43 C47 H47B 109.5
H47A C47 H47B 109.5
C43 C47 H47C 109.5
H47A C47 H47C 109.5
H47B C47 H47C 109.5
C45 C48 H48A 109.5
C45 C48 H48B 109.5
H48A C48 H48B 109.5
C45 C48 H48C 109.5
H48A C48 H48C 109.5
H48B C48 H48C 109.5
C54 C49 C50 118.5(3)
C54 C49 Sn3 122.4(2)
C50 C49 Sn3 118.4(2)
C51 C50 C49 119.7(3)
C51 C50 C55 117.2(3)
C49 C50 C55 123.0(3)
C52 C51 C50 120.8(4)
C52 C51 H51 119.6
C50 C51 H51 119.6
C53 C52 C51 119.3(4)
C53 C52 H52 120.3
C51 C52 H52 120.3
C52 C53 C54 120.4(4)
C52 C53 H53 119.8
C54 C53 H53 119.8
C49 C54 C53 120.6(3)
C49 C54 C64 121.4(3)
C53 C54 C64 117.5(3)
C60 C55 C56 119.8(3)
C60 C55 C50 118.8(3)
C56 C55 C50 121.1(3)
C57 C56 C55 119.1(4)
C57 C56 C61 120.5(4)
C55 C56 C61 120.4(4)
C58 C57 C56 122.2(4)
C58 C57 H57 118.9
C56 C57 H57 118.9
C57 C58 C59 117.8(4)
C57 C58 C62 121.3(4)
C59 C58 C62 120.9(4)
C58 C59 C60 122.3(4)
C58 C59 H59 118.8
C60 C59 H59 118.8
C59 C60 C55 118.7(4)
C59 C60 C63 119.8(4)
C55 C60 C63 121.4(4)
C56 C61 H61A 109.5
C56 C61 H61B 109.5
H61A C61 H61B 109.5
C56 C61 H61C 109.5
H61A C61 H61C 109.5
H61B C61 H61C 109.5
C58 C62 H62A 109.5
C58 C62 H62B 109.5
H62A C62 H62B 109.5
C58 C62 H62C 109.5
H62A C62 H62C 109.5
H62B C62 H62C 109.5
C60 C63 H63A 109.5
C60 C63 H63B 109.5
H63A C63 H63B 109.5
C60 C63 H63C 109.5
H63A C63 H63C 109.5
H63B C63 H63C 109.5
C69 C64 C65 120.2(4)
C69 C64 C54 122.2(4)
C65 C64 C54 117.6(3)
C66 C65 C64 119.3(4)
C66 C65 C70 119.9(4)
C64 C65 C70 120.8(4)
C67 C66 C65 121.4(4)
C67 C66 H66 119.3
C65 C66 H66 119.3
C66 C67 C68 118.6(4)
C66 C67 C71 120.9(5)
C68 C67 C71 120.5(5)
C67 C68 C69 121.9(4)
C67 C68 H68 119.1
C69 C68 H68 119.1
C64 C69 C68 118.6(4)
C64 C69 C72 120.9(4)
C68 C69 C72 120.4(4)
C65 C70 H70A 109.5
C65 C70 H70B 109.5
H70A C70 H70B 109.5
C65 C70 H70C 109.5
H70A C70 H70C 109.5
H70B C70 H70C 109.5
C67 C71 H71A 109.5
C67 C71 H71B 109.5
H71A C71 H71B 109.5
C67 C71 H71C 109.5
H71A C71 H71C 109.5
H71B C71 H71C 109.5
C69 C72 H72A 109.5
C69 C72 H72B 109.5
H72A C72 H72B 109.5
C69 C72 H72C 109.5
H72A C72 H72C 109.5
H72B C72 H72C 109.5
C74 C73 C78 117.9(3)
C74 C73 Sn4 121.5(3)
C78 C73 Sn4 118.9(3)
C75 C74 C73 120.1(4)
C75 C74 C79 113.0(3)
C73 C74 C79 126.4(3)
C76 C75 C74 121.2(4)
C76 C75 H75 119.4
C74 C75 H75 119.4
C75 C76 C77 119.3(4)
C75 C76 H76 120.4
C77 C76 H76 120.4
C76 C77 C78 120.9(4)
C76 C77 H77 119.5
C78 C77 H77 119.5
C77 C78 C73 120.1(4)
C77 C78 C88 114.9(3)
C73 C78 C88 124.8(3)
C80 C79 C84 119.7(4)
C80 C79 C74 120.1(4)
C84 C79 C74 118.7(4)
C79 C80 C81 119.3(5)
C79 C80 C85 121.2(4)
C81 C80 C85 119.5(5)
C82 C81 C80 121.3(5)
C82 C81 H81 119.4
C80 C81 H81 119.4
C83 C82 C81 118.4(4)
C83 C82 C86 120.8(5)
C81 C82 C86 120.7(5)
C82 C83 C84 122.4(5)
C82 C83 H83 118.8
C84 C83 H83 118.8
C83 C84 C79 118.8(5)
C83 C84 C87 119.6(4)
C79 C84 C87 121.5(4)
C80 C85 H85A 109.5
C80 C85 H85B 109.5
H85A C85 H85B 109.5
C80 C85 H85C 109.5
H85A C85 H85C 109.5
H85B C85 H85C 109.5
C82 C86 H86A 109.5
C82 C86 H86B 109.5
H86A C86 H86B 109.5
C82 C86 H86C 109.5
H86A C86 H86C 109.5
H86B C86 H86C 109.5
C84 C87 H87A 109.5
C84 C87 H87B 109.5
H87A C87 H87B 109.5
C84 C87 H87C 109.5
H87A C87 H87C 109.5
H87B C87 H87C 109.5
C89 C88 C93 119.2(4)
C89 C88 C78 120.7(4)
C93 C88 C78 119.2(4)
C90 C89 C88 119.3(4)
C90 C89 C94 119.2(4)
C88 C89 C94 121.5(4)
C91 C90 C89 121.7(4)
C91 C90 H90 119.1
C89 C90 H90 119.1
C90 C91 C92 118.3(4)
C90 C91 C95 121.3(5)
C92 C91 C95 120.4(5)
C93 C92 C91 121.7(4)
C93 C92 H92 119.1
C91 C92 H92 119.1
C92 C93 C88 119.5(4)
C92 C93 C96 119.3(4)
C88 C93 C96 121.2(4)
C89 C94 H94A 109.5
C89 C94 H94B 109.5
H94A C94 H94B 109.5
C89 C94 H94C 109.5
H94A C94 H94C 109.5
H94B C94 H94C 109.5
C91 C95 H95A 109.5
C91 C95 H95B 109.5
H95A C95 H95B 109.5
C91 C95 H95C 109.5
H95A C95 H95C 109.5
H95B C95 H95C 109.5
C93 C96 H96A 109.5
C93 C96 H96B 109.5
H96A C96 H96B 109.5
C93 C96 H96C 109.5
H96A C96 H96C 109.5
H96B C96 H96C 109.5
C2S C1S H1S1 109.5
C2S C1S H1S2 109.5
H1S1 C1S H1S2 109.5
C2S C1S H1S3 109.5
H1S1 C1S H1S3 109.5
H1S2 C1S H1S3 109.5
C3S C2S C7S 120.0
C3S C2S C1S 122(2)
C7S C2S C1S 118(2)
C2S C3S C4S 120.0
C2S C3S H3S 120.0
C4S C3S H3S 120.0
C5S C4S C3S 120.0
C5S C4S H4S 120.0
C3S C4S H4S 120.0
C6S C5S C4S 120.0
C6S C5S H5S 120.0
C4S C5S H5S 120.0
C5S C6S C7S 120.0
C5S C6S H6S 120.0
C7S C6S H6S 120.0
C6S C7S C2S 120.0
C6S C7S H7S 120.0
C2S C7S H7S 120.0
C2T C1T H1T1 109.5
C2T C1T H1T2 109.5
H1T1 C1T H1T2 109.5
C2T C1T H1T3 109.5
H1T1 C1T H1T3 109.5
H1T2 C1T H1T3 109.5
C3T C2T C7T 120.0
C3T C2T C1T 127(2)
C7T C2T C1T 113(2)
C4T C3T C2T 120.0
C4T C3T H3T 120.0
C2T C3T H3T 120.0
C3T C4T C5T 120.0
C3T C4T H4T 120.0
C5T C4T H4T 120.0
C6T C5T C4T 120.0
C6T C5T H5T 120.0
C4T C5T H5T 120.0
C5T C6T C7T 120.0
C5T C6T H6T 120.0
C7T C6T H6T 120.0
C6T C7T C2T 120.0
C6T C7T H7T 120.0
C2T C7T H7T 120.0
C2U C1U H1U1 109.5
C2U C1U H1U2 109.5
H1U1 C1U H1U2 109.5
C2U C1U H1U3 109.5
H1U1 C1U H1U3 109.5
H1U2 C1U H1U3 109.5
C7U C2U C3U 120.0
C7U C2U C1U 115(2)
C3U C2U C1U 125(2)
C4U C3U C2U 120.0
C4U C3U H3U 120.0
C2U C3U H3U 120.0
C3U C4U C5U 120.0
C3U C4U H4U 120.0
C5U C4U H4U 120.0
C6U C5U C4U 120.0
C6U C5U H5U 120.0
C4U C5U H5U 120.0
C5U C6U C7U 120.0
C5U C6U H6U 120.0
C7U C6U H6U 120.0
C6U C7U C2U 120.0
C6U C7U H7U 120.0
C2U C7U H7U 120.0
C2V C1V H1V1 109.5
C2V C1V H1V2 109.5
H1V1 C1V H1V2 109.5
C2V C1V H1V3 109.5
H1V1 C1V H1V3 109.5
H1V2 C1V H1V3 109.5
C3V C2V C7V 120.0
C3V C2V C1V 127(3)
C7V C2V C1V 113(3)
C2V C3V C4V 120.0
C2V C3V H3V 120.0
C4V C3V H3V 120.0
C5V C4V C3V 120.0
C5V C4V H4V 120.0
C3V C4V H4V 120.0
C6V C5V C4V 120.0
C6V C5V H5V 120.0
C4V C5V H5V 120.0
C5V C6V C7V 120.0
C5V C6V H6V 120.0
C7V C6V H6V 120.0
C6V C7V C2V 120.0
C6V C7V H7V 120.0
C2V C7V H7V 120.0

loop_
_geom_bond_atom_site_label_1
_geom_bond_atom_site_label_2
_geom_bond_distance
Sn1 C1 2.175(3)
Sn1 As1 2.6382(4)
Sn1 As3 2.6639(4)
Sn1 As2 2.6678(4)
Sn2 C25 2.213(3)
Sn2 As1 2.6620(4)
Sn2 As2 2.6776(4)
Sn2 As4 2.6830(4)
Sn3 C49 2.185(3)
Sn3 As2 2.6569(4)
Sn3 As3 2.6633(4)
Sn3 As4 2.6768(4)
Sn4 C73 2.195(3)
Sn4 As1 2.6585(4)
Sn4 As4 2.6772(4)
Sn4 As3 2.6781(4)
C1 C6 1.409(5)
C1 C2 1.411(5)
C2 C3 1.400(6)
C2 C7 1.496(6)
C3 C4 1.377(7)
C3 H3 0.9500
C4 C5 1.376(7)
C4 H4 0.9500
C5 C6 1.389(6)
C5 H5 0.9500
C6 C16 1.498(5)
C7 C12 1.408(7)
C7 C8 1.412(6)
C8 C9 1.388(7)
C8 C13 1.504(8)
C9 C10 1.388(8)
C9 H9 0.9500
C10 C11 1.381(7)
C10 C14 1.515(7)
C11 C12 1.394(7)
C11 H11 0.9500
C12 C15 1.506(6)
C13 H13A 0.9800
C13 H13B 0.9800
C13 H13C 0.9800
C14 H14A 0.9800
C14 H14B 0.9800
C14 H14C 0.9800
C15 H15A 0.9800
C15 H15B 0.9800
C15 H15C 0.9800
C16 C21 1.397(5)
C16 C17 1.413(5)
C17 C18 1.388(6)
C17 C22 1.516(5)
C18 C19 1.388(6)
C18 H18 0.9500
C19 C20 1.396(6)
C19 C23 1.513(6)
C20 C21 1.387(6)
C20 H20 0.9500
C21 C24 1.513(5)
C22 H22A 0.9800
C22 H22B 0.9800
C22 H22C 0.9800
C23 H23A 0.9800
C23 H23B 0.9800
C23 H23C 0.9800
C24 H24A 0.9800
C24 H24B 0.9800
C24 H24C 0.9800
C25 C30 1.407(5)
C25 C26 1.418(5)
C26 C27 1.406(5)
C26 C31A 1.498(5)
C27 C28 1.376(6)
C27 H27 0.9500
C28 C29 1.385(6)
C28 H28 0.9500
C29 C30 1.401(5)
C29 H29 0.9500
C30 C40 1.493(5)
C31A C36A 1.32(2)
C31A C32A 1.535(14)
C32A C37A 1.40(6)
C32A C33A 1.40(4)
C33A C34A 1.38(3)
C33A H33A 0.9500
C34A C35A 1.40(2)
C34A C38A 1.48(2)
C35A C36A 1.44(4)
C35A H35A 0.9500
C36A C39A 1.65(4)
C37A H37A 0.9800
C37A H37B 0.9800
C37A H37C 0.9800
C38A H38A 0.9800
C38A H38B 0.9800
C38A H38C 0.9800
C39A H39A 0.9800
C39A H39B 0.9800
C39A H39C 0.9800
C32B C33B 1.41(6)
C32B C37B 1.62(8)
C33B C34B 1.38(5)
C33B H33B 0.9500
C34B C35B 1.33(3)
C34B C38B 1.59(3)
C35B C36B 1.35(6)
C35B H35B 0.9500
C36B C39B 1.34(7)
C37B H37D 0.9800
C37B H37E 0.9800
C37B H37F 0.9800
C38B H38D 0.9800
C38B H38E 0.9800
C38B H38F 0.9800
C39B H39D 0.9800
C39B H39E 0.9800
C39B H39F 0.9800
C40 C45 1.407(6)
C40 C41 1.409(5)
C41 C42 1.406(5)
C41 C46 1.513(6)
C42 C43 1.379(6)
C42 H42 0.9500
C43 C44 1.391(6)
C43 C47 1.520(6)
C44 C45 1.389(5)
C44 H44 0.9500
C45 C48 1.503(5)
C46 H46A 0.9800
C46 H46B 0.9800
C46 H46C 0.9800
C47 H47A 0.9800
C47 H47B 0.9800
C47 H47C 0.9800
C48 H48A 0.9800
C48 H48B 0.9800
C48 H48C 0.9800
C49 C54 1.398(5)
C49 C50 1.407(5)
C50 C51 1.402(5)
C50 C55 1.500(5)
C51 C52 1.390(6)
C51 H51 0.9500
C52 C53 1.382(6)
C52 H52 0.9500
C53 C54 1.400(5)
C53 H53 0.9500
C54 C64 1.497(5)
C55 C60 1.402(5)
C55 C56 1.404(5)
C56 C57 1.389(6)
C56 C61 1.507(6)
C57 C58 1.382(6)
C57 H57 0.9500
C58 C59 1.386(6)
C58 C62 1.515(6)
C59 C60 1.394(6)
C59 H59 0.9500
C60 C63 1.505(5)
C61 H61A 0.9800
C61 H61B 0.9800
C61 H61C 0.9800
C62 H62A 0.9800
C62 H62B 0.9800
C62 H62C 0.9800
C63 H63A 0.9800
C63 H63B 0.9800
C63 H63C 0.9800
C64 C69 1.394(5)
C64 C65 1.403(6)
C65 C66 1.390(6)
C65 C70 1.496(6)
C66 C67 1.381(7)
C66 H66 0.9500
C67 C68 1.388(8)
C67 C71 1.517(7)
C68 C69 1.396(6)
C68 H68 0.9500
C69 C72 1.507(6)
C70 H70A 0.9800
C70 H70B 0.9800
C70 H70C 0.9800
C71 H71A 0.9800
C71 H71B 0.9800
C71 H71C 0.9800
C72 H72A 0.9800
C72 H72B 0.9800
C72 H72C 0.9800
C73 C74 1.407(6)
C73 C78 1.423(5)
C74 C75 1.398(5)
C74 C79 1.506(6)
C75 C76 1.378(6)
C75 H75 0.9500
C76 C77 1.389(6)
C76 H76 0.9500
C77 C78 1.390(5)
C77 H77 0.9500
C78 C88 1.498(5)
C79 C80 1.404(7)
C79 C84 1.406(6)
C80 C81 1.404(6)
C80 C85 1.500(7)
C81 C82 1.390(8)
C81 H81 0.9500
C82 C83 1.377(8)
C82 C86 1.513(6)
C83 C84 1.397(6)
C83 H83 0.9500
C84 C87 1.506(7)
C85 H85A 0.9800
C85 H85B 0.9800
C85 H85C 0.9800
C86 H86A 0.9800
C86 H86B 0.9800
C86 H86C 0.9800
C87 H87A 0.9800
C87 H87B 0.9800
C87 H87C 0.9800
C88 C89 1.405(6)
C88 C93 1.407(6)
C89 C90 1.405(6)
C89 C94 1.509(6)
C90 C91 1.378(7)
C90 H90 0.9500
C91 C92 1.393(7)
C91 C95 1.519(6)
C92 C93 1.392(7)
C92 H92 0.9500
C93 C96 1.521(7)
C94 H94A 0.9800
C94 H94B 0.9800
C94 H94C 0.9800
C95 H95A 0.9800
C95 H95B 0.9800
C95 H95C 0.9800
C96 H96A 0.9800
C96 H96B 0.9800
C96 H96C 0.9800
C1S C2S 1.453(18)
C1S H1S1 0.9800
C1S H1S2 0.9800
C1S H1S3 0.9800
C2S C3S 1.3900
C2S C7S 1.3900
C3S C4S 1.3900
C3S H3S 0.9500
C4S C5S 1.3900
C4S H4S 0.9500
C5S C6S 1.3900
C5S H5S 0.9500
C6S C7S 1.3900
C6S H6S 0.9500
C7S H7S 0.9500
C1T C2T 1.43(2)
C1T H1T1 0.9800
C1T H1T2 0.9800
C1T H1T3 0.9800
C2T C3T 1.380(5)
C2T C7T 1.380(5)
C3T C4T 1.380(5)
C3T H3T 0.9500
C4T C5T 1.380(5)
C4T H4T 0.9500
C5T C6T 1.380(5)
C5T H5T 0.9500
C6T C7T 1.380(5)
C6T H6T 0.9500
C7T H7T 0.9500
C1U C2U 1.44(2)
C1U H1U1 0.9800
C1U H1U2 0.9800
C1U H1U3 0.9800
C2U C7U 1.376(5)
C2U C3U 1.377(5)
C3U C4U 1.376(5)
C3U H3U 0.9500
C4U C5U 1.376(5)
C4U H4U 0.9500
C5U C6U 1.376(5)
C5U H5U 0.9500
C6U C7U 1.376(5)
C6U H6U 0.9500
C7U H7U 0.9500
C1V C2V 1.44(2)
C1V H1V1 0.9800
C1V H1V2 0.9800
C1V H1V3 0.9800
C2V C3V 1.381(6)
C2V C7V 1.382(6)
C3V C4V 1.381(6)
C3V H3V 0.9500
C4V C5V 1.381(6)
C4V H4V 0.9500
C5V C6V 1.381(6)
C5V H5V 0.9500
C6V C7V 1.381(6)
C6V H6V 0.9500
C7V H7V 0.9500

loop_
_geom_torsion_atom_site_label_1
_geom_torsion_atom_site_label_2
_geom_torsion_atom_site_label_3
_geom_torsion_atom_site_label_4
_geom_torsion
C6 C1 C2 C3 6.0(6)
Sn1 C1 C2 C3 -169.1(4)
C6 C1 C2 C7 -166.5(4)
Sn1 C1 C2 C7 18.4(6)
C1 C2 C3 C4 -0.3(8)
C7 C2 C3 C4 172.8(5)
C2 C3 C4 C5 -3.7(10)
C3 C4 C5 C6 2.0(10)
C4 C5 C6 C1 3.7(7)
C4 C5 C6 C16 -169.9(5)
C2 C1 C6 C5 -7.7(6)
Sn1 C1 C6 C5 167.5(3)
C2 C1 C6 C16 165.3(4)
Sn1 C1 C6 C16 -19.5(5)
C3 C2 C7 C12 -98.0(5)
C1 C2 C7 C12 74.8(5)
C3 C2 C7 C8 72.7(6)
C1 C2 C7 C8 -114.6(5)
C12 C7 C8 C9 -1.8(6)
C2 C7 C8 C9 -172.4(4)
C12 C7 C8 C13 178.8(4)
C2 C7 C8 C13 8.2(6)
C7 C8 C9 C10 0.9(7)
C13 C8 C9 C10 -179.7(5)
C8 C9 C10 C11 0.5(7)
C8 C9 C10 C14 -178.8(5)
C9 C10 C11 C12 -1.1(7)
C14 C10 C11 C12 178.2(5)
C10 C11 C12 C7 0.2(7)
C10 C11 C12 C15 176.4(4)
C8 C7 C12 C11 1.2(6)
C2 C7 C12 C11 172.0(4)
C8 C7 C12 C15 -174.8(4)
C2 C7 C12 C15 -4.1(6)
C5 C6 C16 C21 -74.2(5)
C1 C6 C16 C21 112.6(4)
C5 C6 C16 C17 95.3(5)
C1 C6 C16 C17 -77.9(5)
C21 C16 C17 C18 1.7(5)
C6 C16 C17 C18 -168.1(3)
C21 C16 C17 C22 178.5(3)
C6 C16 C17 C22 8.7(5)
C16 C17 C18 C19 -1.2(6)
C22 C17 C18 C19 -178.1(4)
C17 C18 C19 C20 -0.9(6)
C17 C18 C19 C23 177.7(4)
C18 C19 C20 C21 2.5(6)
C23 C19 C20 C21 -176.1(4)
C19 C20 C21 C16 -2.0(6)
C19 C20 C21 C24 178.4(4)
C17 C16 C21 C20 -0.2(5)
C6 C16 C21 C20 169.3(3)
C17 C16 C21 C24 179.4(3)
C6 C16 C21 C24 -11.1(5)
C30 C25 C26 C27 -6.8(5)
Sn2 C25 C26 C27 161.3(3)
C30 C25 C26 C31A 164.5(3)
Sn2 C25 C26 C31A -27.4(5)
C25 C26 C27 C28 3.6(6)
C31A C26 C27 C28 -168.7(4)
C26 C27 C28 C29 2.0(6)
C27 C28 C29 C30 -4.3(6)
C28 C29 C30 C25 0.9(6)
C28 C29 C30 C40 177.3(4)
C26 C25 C30 C29 4.7(5)
Sn2 C25 C30 C29 -164.9(3)
C26 C25 C30 C40 -171.5(3)
Sn2 C25 C30 C40 19.0(4)
C27 C26 C31A C36A 75.2(12)
C25 C26 C31A C36A -96.4(12)
C27 C26 C31A C32A -98.5(11)
C25 C26 C31A C32A 89.9(11)
C36A C31A C32A C37A -175(3)
C26 C31A C32A C37A -1(3)
C36A C31A C32A C33A 2(3)
C26 C31A C32A C33A 176.1(16)
C37A C32A C33A C34A 177(3)
C31A C32A C33A C34A 0(3)
C32A C33A C34A C35A -3(4)
C32A C33A C34A C38A 174(2)
C33A C34A C35A C36A 4(4)
C38A C34A C35A C36A -173(2)
C26 C31A C36A C35A -175(2)
C32A C31A C36A C35A -1(3)
C26 C31A C36A C39A -5(2)
C32A C31A C36A C39A 168.7(17)
C34A C35A C36A C31A -3(4)
C34A C35A C36A C39A -172(3)
C37B C32B C33B C34B 171(3)
C32B C33B C34B C35B -2(5)
C32B C33B C34B C38B 177(3)
C33B C34B C35B C36B 1(7)
C38B C34B C35B C36B -178(4)
C34B C35B C36B C39B 173(4)
C29 C30 C40 C45 65.7(5)
C25 C30 C40 C45 -118.0(4)
C29 C30 C40 C41 -107.4(4)
C25 C30 C40 C41 69.0(5)
C45 C40 C41 C42 3.4(5)
C30 C40 C41 C42 176.5(3)
C45 C40 C41 C46 -173.0(3)
C30 C40 C41 C46 0.1(5)
C40 C41 C42 C43 -2.5(5)
C46 C41 C42 C43 174.0(3)
C41 C42 C43 C44 -0.8(5)
C41 C42 C43 C47 179.0(4)
C42 C43 C44 C45 3.3(5)
C47 C43 C44 C45 -176.5(4)
C43 C44 C45 C40 -2.4(5)
C43 C44 C45 C48 179.3(3)
C41 C40 C45 C44 -1.0(5)
C30 C40 C45 C44 -174.1(3)
C41 C40 C45 C48 177.3(3)
C30 C40 C45 C48 4.2(5)
C54 C49 C50 C51 7.5(5)
Sn3 C49 C50 C51 -163.8(3)
C54 C49 C50 C55 -167.5(3)
Sn3 C49 C50 C55 21.2(4)
C49 C50 C51 C52 -2.0(6)
C55 C50 C51 C52 173.3(4)
C50 C51 C52 C53 -4.5(6)
C51 C52 C53 C54 5.3(6)
C50 C49 C54 C53 -6.8(5)
Sn3 C49 C54 C53 164.1(3)
C50 C49 C54 C64 165.0(3)
Sn3 C49 C54 C64 -24.1(5)
C52 C53 C54 C49 0.4(6)
C52 C53 C54 C64 -171.7(4)
C51 C50 C55 C60 -96.6(4)
C49 C50 C55 C60 78.6(4)
C51 C50 C55 C56 77.2(5)
C49 C50 C55 C56 -107.7(4)
C60 C55 C56 C57 -0.9(6)
C50 C55 C56 C57 -174.6(4)
C60 C55 C56 C61 177.4(4)
C50 C55 C56 C61 3.7(6)
C55 C56 C57 C58 2.1(6)
C61 C56 C57 C58 -176.1(4)
C56 C57 C58 C59 -2.0(7)
C56 C57 C58 C62 177.3(5)
C57 C58 C59 C60 0.6(7)
C62 C58 C59 C60 -178.7(4)
C58 C59 C60 C55 0.6(6)
C58 C59 C60 C63 -179.5(4)
C56 C55 C60 C59 -0.4(6)
C50 C55 C60 C59 173.4(4)
C56 C55 C60 C63 179.6(4)
C50 C55 C60 C63 -6.6(5)
C49 C54 C64 C69 90.6(4)
C53 C54 C64 C69 -97.4(4)
C49 C54 C64 C65 -90.6(4)
C53 C54 C64 C65 81.5(4)
C69 C64 C65 C66 -2.1(6)
C54 C64 C65 C66 179.0(4)
C69 C64 C65 C70 177.3(4)
C54 C64 C65 C70 -1.6(5)
C64 C65 C66 C67 2.1(6)
C70 C65 C66 C67 -177.3(4)
C65 C66 C67 C68 -0.8(7)
C65 C66 C67 C71 -178.1(5)
C66 C67 C68 C69 -0.5(7)
C71 C67 C68 C69 176.8(5)
C65 C64 C69 C68 0.8(5)
C54 C64 C69 C68 179.7(4)
C65 C64 C69 C72 178.2(3)
C54 C64 C69 C72 -3.0(5)
C67 C68 C69 C64 0.5(6)
C67 C68 C69 C72 -176.9(4)
C78 C73 C74 C75 -7.0(6)
Sn4 C73 C74 C75 157.7(3)
C78 C73 C74 C79 164.6(4)
Sn4 C73 C74 C79 -30.7(6)
C73 C74 C75 C76 2.5(7)
C79 C74 C75 C76 -170.2(4)
C74 C75 C76 C77 2.7(8)
C75 C76 C77 C78 -3.1(7)
C76 C77 C78 C73 -1.5(7)
C76 C77 C78 C88 174.3(4)
C74 C73 C78 C77 6.5(6)
Sn4 C73 C78 C77 -158.6(3)
C74 C73 C78 C88 -168.9(4)
Sn4 C73 C78 C88 26.0(5)
C75 C74 C79 C80 -66.1(5)
C73 C74 C79 C80 121.8(5)
C75 C74 C79 C84 99.4(5)
C73 C74 C79 C84 -72.6(5)
C84 C79 C80 C81 -3.0(6)
C74 C79 C80 C81 162.4(4)
C84 C79 C80 C85 177.7(4)
C74 C79 C80 C85 -16.9(6)
C79 C80 C81 C82 1.1(6)
C85 C80 C81 C82 -179.5(4)
C80 C81 C82 C83 1.7(6)
C80 C81 C82 C86 179.3(4)
C81 C82 C83 C84 -2.7(6)
C86 C82 C83 C84 179.7(4)
C82 C83 C84 C79 0.9(6)
C82 C83 C84 C87 -176.9(4)
C80 C79 C84 C83 2.0(6)
C74 C79 C84 C83 -163.6(3)
C80 C79 C84 C87 179.7(4)
C74 C79 C84 C87 14.1(6)
C77 C78 C88 C89 69.1(5)
C73 C78 C88 C89 -115.3(4)
C77 C78 C88 C93 -100.0(5)
C73 C78 C88 C93 75.7(5)
C93 C88 C89 C90 -5.0(5)
C78 C88 C89 C90 -174.0(3)
C93 C88 C89 C94 173.1(3)
C78 C88 C89 C94 4.0(5)
C88 C89 C90 C91 3.6(6)
C94 C89 C90 C91 -174.5(4)
C89 C90 C91 C92 1.0(6)
C89 C90 C91 C95 -179.2(4)
C90 C91 C92 C93 -4.4(6)
C95 C91 C92 C93 175.8(4)
C91 C92 C93 C88 3.0(6)
C91 C92 C93 C96 -178.4(4)
C89 C88 C93 C92 1.7(6)
C78 C88 C93 C92 171.0(4)
C89 C88 C93 C96 -176.8(4)
C78 C88 C93 C96 -7.6(6)
C7S C2S C3S C4S 0.0
C1S C2S C3S C4S 178.6(8)
C2S C3S C4S C5S 0.0
C3S C4S C5S C6S 0.0
C4S C5S C6S C7S 0.0
C5S C6S C7S C2S 0.0
C3S C2S C7S C6S 0.0
C1S C2S C7S C6S -178.6(8)
C7T C2T C3T C4T 0.0
C1T C2T C3T C4T 178.6(10)
C2T C3T C4T C5T 0.0
C3T C4T C5T C6T 0.0
C4T C5T C6T C7T 0.0
C5T C6T C7T C2T 0.0
C3T C2T C7T C6T 0.0
C1T C2T C7T C6T -178.8(8)
C7U C2U C3U C4U 0.0
C1U C2U C3U C4U -179.6(9)
C2U C3U C4U C5U 0.0
C3U C4U C5U C6U 0.0
C4U C5U C6U C7U 0.0
C5U C6U C7U C2U 0.0
C3U C2U C7U C6U 0.0
C1U C2U C7U C6U 179.6(9)
C7V C2V C3V C4V 0.0
C1V C2V C3V C4V -179.6(10)
C2V C3V C4V C5V 0.0
C3V C4V C5V C6V 0.0
C4V C5V C6V C7V 0.0
C5V C6V C7V C2V 0.0
C3V C2V C7V C6V 0.0
C1V C2V C7V C6V 179.6(8)
